data_1558618
loop_
_publ_author_name
'Ling, Xia'
'Huang, Letao'
'Li, Youzhen'
'Wan, Qing'
'Wang, Zhiming'
'Qin, Anjun'
'Gao, Meng'
'Tang, Ben Zhong'

_publ_section_title
;
 Photoactivatable dihydroalkaloids for cancer cell imaging and
 chemotherapy with high spatiotemporal resolution
;
_journal_issue 10
_journal_name_full 'Materials Horizons'
_journal_page_first 2696
_journal_page_last 2701
_journal_paper_doi 10.1039/D0MH00931H
_journal_volume 7
_journal_year 2020
_chemical_formula_moiety 'C20 H15 N O4'
_chemical_formula_sum 'C20 H15 N O4'
_chemical_formula_weight 333.33
_space_group_crystal_system triclinic
_space_group_IT_number 2
_space_group_name_Hall '-P 1'
_space_group_name_H-M_alt 'P -1'
_atom_sites_solution_hydrogens geom
_atom_sites_solution_primary dual
_audit_creation_date 2019-08-30
_audit_creation_method
;
Olex2 1.2
(compiled 2018.05.29 svn.r3508 for OlexSys, GUI svn.r5506)
;
_audit_update_record
;
2019-11-15 deposited with the CCDC.	2020-07-17 downloaded from the CCDC.
;
_cell_angle_alpha 103.6680(10)
_cell_angle_beta 100.3310(10)
_cell_angle_gamma 103.7570(10)
_cell_formula_units_Z 4
_cell_length_a 9.3078(3)
_cell_length_b 10.2556(3)
_cell_length_c 17.4870(5)
_cell_measurement_reflns_used 9886
_cell_measurement_temperature 170(2)
_cell_measurement_theta_max 29.54
_cell_measurement_theta_min 2.48
_cell_volume 1525.61(8)
_computing_cell_refinement 'SAINT V8.38A (?, 2016)'
_computing_data_reduction 'SAINT V8.38A (?, 2016)'
_computing_molecular_graphics 'Olex2 (Dolomanov et al., 2009)'
_computing_publication_material 'Olex2 (Dolomanov et al., 2009)'
_computing_structure_refinement 'ShelXL (Sheldrick, 2015)'
_computing_structure_solution 'ShelXT (Sheldrick, 2015)'
_diffrn_ambient_temperature 170.0
_diffrn_measured_fraction_theta_full 0.998
_diffrn_measured_fraction_theta_max 0.996
_diffrn_measurement_device_type 'Bruker APEX-II CCD'
_diffrn_measurement_method '\f and \w scans'
_diffrn_radiation_type MoK\a
_diffrn_radiation_wavelength 0.71073
_diffrn_reflns_av_R_equivalents 0.0294
_diffrn_reflns_av_unetI/netI 0.0274
_diffrn_reflns_Laue_measured_fraction_full 0.998
_diffrn_reflns_Laue_measured_fraction_max 0.996
_diffrn_reflns_limit_h_max 12
_diffrn_reflns_limit_h_min -12
_diffrn_reflns_limit_k_max 14
_diffrn_reflns_limit_k_min -14
_diffrn_reflns_limit_l_max 24
_diffrn_reflns_limit_l_min -24
_diffrn_reflns_number 33109
_diffrn_reflns_point_group_measured_fraction_full 0.998
_diffrn_reflns_point_group_measured_fraction_max 0.996
_diffrn_reflns_theta_full 25.242
_diffrn_reflns_theta_max 29.578
_diffrn_reflns_theta_min 2.326
_diffrn_standards_number 0
_exptl_absorpt_coefficient_mu 0.102
_exptl_absorpt_correction_T_max 0.7459
_exptl_absorpt_correction_T_min 0.6986
_exptl_absorpt_correction_type multi-scan
_exptl_absorpt_process_details
;
SADABS-2016/2 (Bruker,2016/2) was used for absorption correction.
wR2(int) was 0.0824 before and 0.0442 after correction.
The Ratio of minimum to maximum transmission is 0.9366.
The \l/2 correction factor is Not present.
;
_exptl_crystal_colour colourless
_exptl_crystal_colour_primary colourless
_exptl_crystal_density_diffrn 1.451
_exptl_crystal_description block
_exptl_crystal_F_000 696
_exptl_crystal_size_max 0.32
_exptl_crystal_size_mid 0.23
_exptl_crystal_size_min 0.2
_refine_diff_density_max 0.351
_refine_diff_density_min -0.218
_refine_diff_density_rms 0.043
_refine_ls_extinction_method none
_refine_ls_goodness_of_fit_ref 1.032
_refine_ls_hydrogen_treatment constr
_refine_ls_matrix_type full
_refine_ls_number_parameters 453
_refine_ls_number_reflns 8523
_refine_ls_number_restraints 0
_refine_ls_restrained_S_all 1.032
_refine_ls_R_factor_all 0.0537
_refine_ls_R_factor_gt 0.0432
_refine_ls_shift/su_max 0.001
_refine_ls_shift/su_mean 0.000
_refine_ls_structure_factor_coef Fsqd
_refine_ls_weighting_details 'w=1/[\s^2^(Fo^2^)+(0.0614P)^2^+0.4195P] where P=(Fo^2^+2Fc^2^)/3'
_refine_ls_weighting_scheme calc
_refine_ls_wR_factor_gt 0.1151
_refine_ls_wR_factor_ref 0.1233
_reflns_Friedel_coverage 0.000
_reflns_number_gt 7047
_reflns_number_total 8523
_reflns_threshold_expression 'I > 2\s(I)'
_cod_data_source_file d0mh00931h3.cif
_cod_data_source_block 190829_dhsan_0m
_cod_depositor_comments 'Adding full bibliography for 1558616--1558618.cif.'
_cod_database_code 1558618
_shelx_shelxl_version_number 2016/6
_shelx_space_group_comment
;
The symmetry employed for this shelxl refinement is uniquely defined
by the following loop, which should always be used as a source of
symmetry information in preference to the above space-group names.
They are only intended as comments.
;
_shelx_estimated_absorpt_t_max 0.980
_shelx_estimated_absorpt_t_min 0.968
_olex2_refinement_description
;
1. Fixed Uiso
 At 1.2 times of:
  All C(H) groups, All C(H,H) groups
 At 1.5 times of:
  All C(H,H,H) groups
2.a Secondary CH2 refined with riding coordinates:
 C1(H1A,H1B), C8(H8A,H8B), C19(H19A,H19B), C21(H21A,H21B), C28(H28A,H28B),
 C39(H39A,H39B)
2.b Aromatic/amide H refined with riding coordinates:
 C4(H4), C5(H5), C11(H11), C12(H12), C15(H15), C18(H18), C24(H24), C25(H25),
 C31(H31), C32(H32), C35(H35), C38(H38)
2.c Idealised Me refined as rotating group:
 C20(H20A,H20B,H20C), C40(H40A,H40B,H40C)
;
_olex2_submission_special_instructions 'No special instructions were received'

loop_
_space_group_symop_operation_xyz
'x, y, z'
'-x, -y, -z'

loop_
_atom_site_label
_atom_site_type_symbol
_atom_site_fract_x
_atom_site_fract_y
_atom_site_fract_z
_atom_site_U_iso_or_equiv
_atom_site_adp_type
_atom_site_occupancy
_atom_site_site_symmetry_order
_atom_site_calc_flag
_atom_site_refinement_flags_posn
_atom_site_refinement_flags_adp
_atom_site_refinement_flags_occupancy
_atom_site_disorder_assembly
_atom_site_disorder_group
O1 O 0.19850(11) 0.72204(10) 0.53143(6) 0.0353(2) Uani 1 1 d . . . . .
O2 O 0.00099(11) 0.76105(10) 0.58933(6) 0.0395(2) Uani 1 1 d . . . . .
O3 O 0.77770(10) 0.09342(10) 0.59640(6) 0.0378(2) Uani 1 1 d . . . . .
O4 O 0.66136(11) -0.08062(10) 0.64691(7) 0.0418(2) Uani 1 1 d . . . . .
N1 N 0.46181(11) 0.44874(10) 0.59855(6) 0.0256(2) Uani 1 1 d . . . . .
C1 C 0.08614(14) 0.79577(13) 0.53232(8) 0.0314(3) Uani 1 1 d . . . . .
H1A H 0.016852 0.768164 0.477434 0.038 Uiso 1 1 calc R . . . .
H1B H 0.136290 0.898202 0.548663 0.038 Uiso 1 1 calc R . . . .
C2 C 0.16328(13) 0.63011(12) 0.57560(7) 0.0260(2) Uani 1 1 d . . . . .
C3 C 0.04493(13) 0.65243(12) 0.61000(7) 0.0287(2) Uani 1 1 d . . . . .
C4 C -0.01096(13) 0.57414(13) 0.65766(8) 0.0313(3) Uani 1 1 d . . . . .
H4 H -0.091916 0.589945 0.681262 0.038 Uiso 1 1 calc R . . . .
C5 C 0.05636(13) 0.47001(12) 0.67002(7) 0.0275(2) Uani 1 1 d . . . . .
H5 H 0.021061 0.414642 0.703202 0.033 Uiso 1 1 calc R . . . .
C6 C 0.17440(12) 0.44566(12) 0.63461(7) 0.0231(2) Uani 1 1 d . . . . .
C7 C 0.23065(12) 0.52845(12) 0.58619(7) 0.0243(2) Uani 1 1 d . . . . .
C8 C 0.35475(14) 0.49602(13) 0.54712(7) 0.0287(2) Uani 1 1 d . . . . .
H8A H 0.307634 0.422090 0.494549 0.034 Uiso 1 1 calc R . . . .
H8B H 0.411683 0.581151 0.535875 0.034 Uiso 1 1 calc R . . . .
C9 C 0.38258(12) 0.33535(11) 0.62419(6) 0.0224(2) Uani 1 1 d . . . . .
C10 C 0.24222(12) 0.33156(11) 0.64228(6) 0.0222(2) Uani 1 1 d . . . . .
C11 C 0.16797(12) 0.21768(12) 0.66752(7) 0.0248(2) Uani 1 1 d . . . . .
H11 H 0.070064 0.212019 0.677622 0.030 Uiso 1 1 calc R . . . .
C12 C 0.23478(13) 0.11599(12) 0.67754(7) 0.0260(2) Uani 1 1 d . . . . .
H12 H 0.184247 0.042666 0.696520 0.031 Uiso 1 1 calc R . . . .
C13 C 0.37804(13) 0.11757(12) 0.66021(7) 0.0243(2) Uani 1 1 d . . . . .
C14 C 0.45225(12) 0.22778(11) 0.63114(6) 0.0224(2) Uani 1 1 d . . . . .
C15 C 0.59127(13) 0.22658(12) 0.60737(7) 0.0261(2) Uani 1 1 d . . . . .
H15 H 0.642632 0.298775 0.587870 0.031 Uiso 1 1 calc R . . . .
C16 C 0.64635(13) 0.11747(12) 0.61398(8) 0.0283(2) Uani 1 1 d . . . . .
C17 C 0.57501(14) 0.01090(12) 0.64448(8) 0.0302(2) Uani 1 1 d . . . . .
C18 C 0.44401(14) 0.00794(12) 0.66824(8) 0.0296(2) Uani 1 1 d . . . . .
H18 H 0.397916 -0.064144 0.689377 0.036 Uiso 1 1 calc R . . . .
C19 C 0.76848(17) -0.04576(14) 0.60025(10) 0.0402(3) Uani 1 1 d . . . . .
H19A H 0.869900 -0.050465 0.626425 0.048 Uiso 1 1 calc R . . . .
H19B H 0.733868 -0.112477 0.544861 0.048 Uiso 1 1 calc R . . . .
C20 C 0.56451(14) 0.56348(13) 0.66781(9) 0.0347(3) Uani 1 1 d . . . . .
H20A H 0.504728 0.602217 0.703088 0.052 Uiso 1 1 calc GR . . . .
H20B H 0.620400 0.637190 0.648147 0.052 Uiso 1 1 calc GR . . . .
H20C H 0.637171 0.527854 0.698589 0.052 Uiso 1 1 calc GR . . . .
O5 O 0.15473(11) 0.68336(10) 0.96789(6) 0.0388(2) Uani 1 1 d . . . . .
O6 O -0.08642(11) 0.66776(11) 0.89507(7) 0.0410(2) Uani 1 1 d . . . . .
O7 O 0.68185(12) -0.00214(11) 0.91817(8) 0.0514(3) Uani 1 1 d . . . . .
O8 O 0.52202(13) -0.22857(11) 0.85952(8) 0.0495(3) Uani 1 1 d . . . . .
N2 N 0.36030(11) 0.34529(10) 0.91601(6) 0.02539(19) Uani 1 1 d . . . . .
C21 C 0.04431(16) 0.75790(14) 0.95922(8) 0.0338(3) Uani 1 1 d . . . . .
H21A H 0.088045 0.844808 0.945565 0.041 Uiso 1 1 calc R . . . .
H21B H 0.013668 0.784147 1.010762 0.041 Uiso 1 1 calc R . . . .
C22 C 0.08095(14) 0.54769(13) 0.92094(7) 0.0286(2) Uani 1 1 d . . . . .
C23 C -0.06343(14) 0.53739(14) 0.87782(8) 0.0309(2) Uani 1 1 d . . . . .
C24 C -0.16030(14) 0.41235(15) 0.82630(8) 0.0331(3) Uani 1 1 d . . . . .
H24 H -0.259552 0.405766 0.797189 0.040 Uiso 1 1 calc R . . . .
C25 C -0.10617(13) 0.29502(14) 0.81860(7) 0.0295(2) Uani 1 1 d . . . . .
H25 H -0.170093 0.206883 0.783144 0.035 Uiso 1 1 calc R . . . .
C26 C 0.03901(13) 0.30384(12) 0.86154(7) 0.0246(2) Uani 1 1 d . . . . .
C27 C 0.13619(13) 0.43433(12) 0.91478(7) 0.0260(2) Uani 1 1 d . . . . .
C28 C 0.28952(13) 0.43894(12) 0.96282(7) 0.0278(2) Uani 1 1 d . . . . .
H28A H 0.357995 0.536287 0.979978 0.033 Uiso 1 1 calc R . . . .
H28B H 0.277129 0.411620 1.012433 0.033 Uiso 1 1 calc R . . . .
C29 C 0.25803(12) 0.20648(11) 0.88119(7) 0.0236(2) Uani 1 1 d . . . . .
C30 C 0.10112(13) 0.18284(12) 0.85500(7) 0.0244(2) Uani 1 1 d . . . . .
C31 C 0.00576(13) 0.04306(12) 0.82073(7) 0.0280(2) Uani 1 1 d . . . . .
H31 H -0.101642 0.025896 0.804182 0.034 Uiso 1 1 calc R . . . .
C32 C 0.06524(14) -0.06806(13) 0.81094(8) 0.0307(2) Uani 1 1 d . . . . .
H32 H -0.001237 -0.160675 0.786173 0.037 Uiso 1 1 calc R . . . .
C33 C 0.22456(14) -0.04704(12) 0.83720(7) 0.0278(2) Uani 1 1 d . . . . .
C34 C 0.32284(13) 0.09237(12) 0.87363(7) 0.0258(2) Uani 1 1 d . . . . .
C35 C 0.48315(14) 0.11651(13) 0.90328(8) 0.0315(2) Uani 1 1 d . . . . .
H35 H 0.550908 0.208661 0.927720 0.038 Uiso 1 1 calc R . . . .
C36 C 0.53417(15) 0.00156(14) 0.89489(8) 0.0347(3) Uani 1 1 d . . . . .
C37 C 0.43734(16) -0.13596(13) 0.85889(8) 0.0347(3) Uani 1 1 d . . . . .
C38 C 0.28479(16) -0.16395(13) 0.82950(8) 0.0338(3) Uani 1 1 d . . . . .
H38 H 0.220575 -0.257456 0.804794 0.041 Uiso 1 1 calc R . . . .
C39 C 0.67460(19) -0.14614(16) 0.90216(11) 0.0474(4) Uani 1 1 d . . . . .
H39A H 0.703806 -0.168247 0.953843 0.057 Uiso 1 1 calc R . . . .
H39B H 0.746338 -0.167424 0.868915 0.057 Uiso 1 1 calc R . . . .
C40 C 0.42185(14) 0.40286(13) 0.85507(8) 0.0318(3) Uani 1 1 d . . . . .
H40A H 0.468109 0.337569 0.825114 0.048 Uiso 1 1 calc GR . . . .
H40B H 0.499444 0.493450 0.882410 0.048 Uiso 1 1 calc GR . . . .
H40C H 0.338976 0.415877 0.817128 0.048 Uiso 1 1 calc GR . . . .

loop_
_atom_site_aniso_label
_atom_site_aniso_U_11
_atom_site_aniso_U_22
_atom_site_aniso_U_33
_atom_site_aniso_U_23
_atom_site_aniso_U_13
_atom_site_aniso_U_12
O1 0.0401(5) 0.0379(5) 0.0437(5) 0.0226(4) 0.0171(4) 0.0249(4)
O2 0.0403(5) 0.0380(5) 0.0524(6) 0.0164(4) 0.0171(4) 0.0267(4)
O3 0.0310(4) 0.0358(5) 0.0573(6) 0.0181(4) 0.0156(4) 0.0217(4)
O4 0.0377(5) 0.0323(5) 0.0649(7) 0.0217(5) 0.0123(5) 0.0206(4)
N1 0.0243(4) 0.0285(5) 0.0336(5) 0.0171(4) 0.0131(4) 0.0131(4)
C1 0.0327(6) 0.0289(6) 0.0326(6) 0.0057(5) 0.0020(5) 0.0168(5)
C2 0.0258(5) 0.0286(5) 0.0258(5) 0.0080(4) 0.0060(4) 0.0123(4)
C3 0.0248(5) 0.0282(5) 0.0325(6) 0.0032(5) 0.0050(4) 0.0138(4)
C4 0.0250(5) 0.0322(6) 0.0373(6) 0.0039(5) 0.0126(5) 0.0125(4)
C5 0.0253(5) 0.0299(6) 0.0288(5) 0.0063(4) 0.0113(4) 0.0094(4)
C6 0.0210(5) 0.0264(5) 0.0231(5) 0.0062(4) 0.0068(4) 0.0092(4)
C7 0.0229(5) 0.0289(5) 0.0250(5) 0.0085(4) 0.0078(4) 0.0126(4)
C8 0.0319(6) 0.0371(6) 0.0328(6) 0.0204(5) 0.0177(5) 0.0215(5)
C9 0.0222(5) 0.0253(5) 0.0230(5) 0.0097(4) 0.0071(4) 0.0093(4)
C10 0.0219(5) 0.0265(5) 0.0200(5) 0.0070(4) 0.0064(4) 0.0091(4)
C11 0.0223(5) 0.0289(5) 0.0228(5) 0.0075(4) 0.0069(4) 0.0057(4)
C12 0.0268(5) 0.0262(5) 0.0245(5) 0.0095(4) 0.0067(4) 0.0043(4)
C13 0.0249(5) 0.0238(5) 0.0229(5) 0.0075(4) 0.0028(4) 0.0063(4)
C14 0.0221(5) 0.0240(5) 0.0223(5) 0.0077(4) 0.0045(4) 0.0089(4)
C15 0.0242(5) 0.0278(5) 0.0312(6) 0.0123(4) 0.0085(4) 0.0117(4)
C16 0.0238(5) 0.0281(6) 0.0344(6) 0.0086(5) 0.0052(4) 0.0119(4)
C17 0.0300(6) 0.0240(5) 0.0362(6) 0.0096(5) 0.0014(5) 0.0116(4)
C18 0.0302(6) 0.0239(5) 0.0342(6) 0.0120(5) 0.0032(5) 0.0069(4)
C19 0.0403(7) 0.0324(6) 0.0530(8) 0.0122(6) 0.0098(6) 0.0216(5)
C20 0.0276(6) 0.0303(6) 0.0484(7) 0.0173(5) 0.0085(5) 0.0075(5)
O5 0.0390(5) 0.0302(5) 0.0479(6) 0.0064(4) 0.0058(4) 0.0200(4)
O6 0.0397(5) 0.0397(5) 0.0533(6) 0.0179(5) 0.0123(4) 0.0247(4)
O7 0.0383(5) 0.0372(5) 0.0781(8) 0.0098(5) 0.0038(5) 0.0250(4)
O8 0.0547(6) 0.0315(5) 0.0676(7) 0.0114(5) 0.0136(5) 0.0264(5)
N2 0.0235(4) 0.0225(4) 0.0287(5) 0.0052(4) 0.0044(4) 0.0080(3)
C21 0.0436(7) 0.0357(6) 0.0363(6) 0.0173(5) 0.0182(5) 0.0249(5)
C22 0.0324(6) 0.0306(6) 0.0286(5) 0.0112(5) 0.0101(5) 0.0153(5)
C23 0.0327(6) 0.0387(6) 0.0341(6) 0.0187(5) 0.0152(5) 0.0208(5)
C24 0.0257(5) 0.0473(7) 0.0342(6) 0.0189(5) 0.0092(5) 0.0173(5)
C25 0.0239(5) 0.0383(6) 0.0275(5) 0.0112(5) 0.0061(4) 0.0100(5)
C26 0.0252(5) 0.0290(5) 0.0231(5) 0.0099(4) 0.0079(4) 0.0109(4)
C27 0.0259(5) 0.0293(6) 0.0256(5) 0.0089(4) 0.0062(4) 0.0125(4)
C28 0.0282(5) 0.0266(5) 0.0265(5) 0.0036(4) 0.0010(4) 0.0126(4)
C29 0.0246(5) 0.0241(5) 0.0222(5) 0.0073(4) 0.0047(4) 0.0079(4)
C30 0.0253(5) 0.0267(5) 0.0226(5) 0.0080(4) 0.0068(4) 0.0086(4)
C31 0.0246(5) 0.0308(6) 0.0276(5) 0.0092(4) 0.0068(4) 0.0051(4)
C32 0.0327(6) 0.0253(5) 0.0313(6) 0.0082(5) 0.0088(5) 0.0029(4)
C33 0.0341(6) 0.0262(5) 0.0270(5) 0.0110(4) 0.0110(5) 0.0103(4)
C34 0.0294(5) 0.0247(5) 0.0255(5) 0.0082(4) 0.0078(4) 0.0107(4)
C35 0.0305(6) 0.0264(6) 0.0372(6) 0.0070(5) 0.0050(5) 0.0124(5)
C36 0.0356(6) 0.0332(6) 0.0394(7) 0.0098(5) 0.0080(5) 0.0192(5)
C37 0.0455(7) 0.0286(6) 0.0381(7) 0.0122(5) 0.0151(6) 0.0199(5)
C38 0.0440(7) 0.0238(5) 0.0361(6) 0.0099(5) 0.0135(5) 0.0109(5)
C39 0.0542(9) 0.0401(8) 0.0586(9) 0.0159(7) 0.0152(7) 0.0314(7)
C40 0.0292(6) 0.0285(6) 0.0335(6) 0.0079(5) 0.0058(5) 0.0036(4)

loop_
_atom_type_symbol
_atom_type_description
_atom_type_scat_dispersion_real
_atom_type_scat_dispersion_imag
_atom_type_scat_source
C C 0.0033 0.0016 'International Tables Vol C Tables 4.2.6.8 and 6.1.1.4'
H H 0.0000 0.0000 'International Tables Vol C Tables 4.2.6.8 and 6.1.1.4'
N N 0.0061 0.0033 'International Tables Vol C Tables 4.2.6.8 and 6.1.1.4'
O O 0.0106 0.0060 'International Tables Vol C Tables 4.2.6.8 and 6.1.1.4'

loop_
_geom_angle_atom_site_label_1
_geom_angle_atom_site_label_2
_geom_angle_atom_site_label_3
_geom_angle
_geom_angle_site_symmetry_1
_geom_angle_site_symmetry_3
_geom_angle_publ_flag
C2 O1 C1 105.46(9) . . ?
C3 O2 C1 105.51(9) . . ?
C16 O3 C19 105.27(10) . . ?
C17 O4 C19 105.04(10) . . ?
C9 N1 C8 111.19(9) . . ?
C9 N1 C20 111.48(9) . . ?
C20 N1 C8 112.48(10) . . ?
O1 C1 O2 108.20(10) . . ?
O1 C1 H1A 110.1 . . ?
O1 C1 H1B 110.1 . . ?
O2 C1 H1A 110.1 . . ?
O2 C1 H1B 110.1 . . ?
H1A C1 H1B 108.4 . . ?
O1 C2 C3 110.36(10) . . ?
C7 C2 O1 127.20(10) . . ?
C7 C2 C3 122.45(11) . . ?
O2 C3 C2 109.48(11) . . ?
C4 C3 O2 128.84(11) . . ?
C4 C3 C2 121.67(11) . . ?
C3 C4 H4 121.4 . . ?
C3 C4 C5 117.17(10) . . ?
C5 C4 H4 121.4 . . ?
C4 C5 H5 119.3 . . ?
C6 C5 C4 121.46(11) . . ?
C6 C5 H5 119.3 . . ?
C5 C6 C7 120.25(10) . . ?
C5 C6 C10 123.06(10) . . ?
C7 C6 C10 116.64(9) . . ?
C2 C7 C6 116.98(10) . . ?
C2 C7 C8 124.39(10) . . ?
C6 C7 C8 118.58(10) . . ?
N1 C8 C7 112.28(9) . . ?
N1 C8 H8A 109.1 . . ?
N1 C8 H8B 109.1 . . ?
C7 C8 H8A 109.1 . . ?
C7 C8 H8B 109.1 . . ?
H8A C8 H8B 107.9 . . ?
C10 C9 N1 120.76(9) . . ?
C10 C9 C14 121.21(10) . . ?
C14 C9 N1 118.03(9) . . ?
C9 C10 C6 119.42(10) . . ?
C9 C10 C11 118.90(10) . . ?
C11 C10 C6 121.68(9) . . ?
C10 C11 H11 119.5 . . ?
C12 C11 C10 121.06(10) . . ?
C12 C11 H11 119.5 . . ?
C11 C12 H12 119.4 . . ?
C11 C12 C13 121.30(10) . . ?
C13 C12 H12 119.4 . . ?
C12 C13 C14 118.79(10) . . ?
C12 C13 C18 120.69(10) . . ?
C18 C13 C14 120.47(10) . . ?
C9 C14 C13 118.65(10) . . ?
C9 C14 C15 121.23(10) . . ?
C13 C14 C15 120.10(10) . . ?
C14 C15 H15 121.6 . . ?
C16 C15 C14 116.86(10) . . ?
C16 C15 H15 121.6 . . ?
O3 C16 C17 108.99(10) . . ?
C15 C16 O3 128.07(11) . . ?
C15 C16 C17 122.90(11) . . ?
O4 C17 C16 109.08(11) . . ?
C18 C17 O4 128.47(11) . . ?
C18 C17 C16 122.42(11) . . ?
C13 C18 H18 121.4 . . ?
C17 C18 C13 117.19(11) . . ?
C17 C18 H18 121.4 . . ?
O3 C19 O4 107.38(10) . . ?
O3 C19 H19A 110.2 . . ?
O3 C19 H19B 110.2 . . ?
O4 C19 H19A 110.2 . . ?
O4 C19 H19B 110.2 . . ?
H19A C19 H19B 108.5 . . ?
N1 C20 H20A 109.5 . . ?
N1 C20 H20B 109.5 . . ?
N1 C20 H20C 109.5 . . ?
H20A C20 H20B 109.5 . . ?
H20A C20 H20C 109.5 . . ?
H20B C20 H20C 109.5 . . ?
C22 O5 C21 105.40(10) . . ?
C23 O6 C21 105.53(9) . . ?
C36 O7 C39 106.23(11) . . ?
C37 O8 C39 106.12(10) . . ?
C28 N2 C40 111.85(9) . . ?
C29 N2 C28 111.36(9) . . ?
C29 N2 C40 112.41(9) . . ?
O5 C21 O6 108.09(10) . . ?
O5 C21 H21A 110.1 . . ?
O5 C21 H21B 110.1 . . ?
O6 C21 H21A 110.1 . . ?
O6 C21 H21B 110.1 . . ?
H21A C21 H21B 108.4 . . ?
O5 C22 C23 110.57(10) . . ?
C27 C22 O5 127.15(11) . . ?
C27 C22 C23 122.28(12) . . ?
O6 C23 C22 109.32(12) . . ?
C24 C23 O6 128.76(11) . . ?
C24 C23 C22 121.91(11) . . ?
C23 C24 H24 121.5 . . ?
C23 C24 C25 116.91(11) . . ?
C25 C24 H24 121.5 . . ?
C24 C25 H25 119.1 . . ?
C26 C25 C24 121.81(12) . . ?
C26 C25 H25 119.1 . . ?
C25 C26 C27 120.00(11) . . ?
C25 C26 C30 123.65(11) . . ?
C27 C26 C30 116.35(10) . . ?
C22 C27 C26 117.08(10) . . ?
C22 C27 C28 124.27(11) . . ?
C26 C27 C28 118.61(10) . . ?
N2 C28 C27 112.27(9) . . ?
N2 C28 H28A 109.2 . . ?
N2 C28 H28B 109.2 . . ?
C27 C28 H28A 109.2 . . ?
C27 C28 H28B 109.2 . . ?
H28A C28 H28B 107.9 . . ?
N2 C29 C34 117.48(10) . . ?
C30 C29 N2 121.44(10) . . ?
C30 C29 C34 121.08(10) . . ?
C29 C30 C26 119.44(10) . . ?
C29 C30 C31 118.83(10) . . ?
C31 C30 C26 121.71(10) . . ?
C30 C31 H31 119.4 . . ?
C32 C31 C30 121.28(11) . . ?
C32 C31 H31 119.4 . . ?
C31 C32 H32 119.5 . . ?
C31 C32 C33 121.05(11) . . ?
C33 C32 H32 119.5 . . ?
C32 C33 C34 118.84(11) . . ?
C32 C33 C38 120.60(11) . . ?
C34 C33 C38 120.54(11) . . ?
C29 C34 C35 121.00(10) . . ?
C33 C34 C29 118.89(10) . . ?
C33 C34 C35 120.10(10) . . ?
C34 C35 H35 121.5 . . ?
C36 C35 C34 116.92(12) . . ?
C36 C35 H35 121.5 . . ?
O7 C36 C37 109.31(11) . . ?
C35 C36 O7 127.67(13) . . ?
C35 C36 C37 123.02(12) . . ?
O8 C37 C36 109.30(12) . . ?
C38 C37 O8 128.54(12) . . ?
C38 C37 C36 122.17(11) . . ?
C33 C38 H38 121.4 . . ?
C37 C38 C33 117.25(12) . . ?
C37 C38 H38 121.4 . . ?
O7 C39 O8 108.54(11) . . ?
O7 C39 H39A 110.0 . . ?
O7 C39 H39B 110.0 . . ?
O8 C39 H39A 110.0 . . ?
O8 C39 H39B 110.0 . . ?
H39A C39 H39B 108.4 . . ?
N2 C40 H40A 109.5 . . ?
N2 C40 H40B 109.5 . . ?
N2 C40 H40C 109.5 . . ?
H40A C40 H40B 109.5 . . ?
H40A C40 H40C 109.5 . . ?
H40B C40 H40C 109.5 . . ?

loop_
_geom_bond_atom_site_label_1
_geom_bond_atom_site_label_2
_geom_bond_distance
_geom_bond_site_symmetry_2
_geom_bond_publ_flag
O1 C1 1.4290(14) . ?
O1 C2 1.3714(14) . ?
O2 C1 1.4372(17) . ?
O2 C3 1.3758(15) . ?
O3 C16 1.3756(14) . ?
O3 C19 1.4278(16) . ?
O4 C17 1.3763(14) . ?
O4 C19 1.4310(19) . ?
N1 C8 1.4668(14) . ?
N1 C9 1.4333(14) . ?
N1 C20 1.4634(17) . ?
C1 H1A 0.9900 . ?
C1 H1B 0.9900 . ?
C2 C3 1.3858(16) . ?
C2 C7 1.3694(15) . ?
C3 C4 1.3722(18) . ?
C4 H4 0.9500 . ?
C4 C5 1.3995(17) . ?
C5 H5 0.9500 . ?
C5 C6 1.3980(15) . ?
C6 C7 1.4139(16) . ?
C6 C10 1.4768(15) . ?
C7 C8 1.5068(15) . ?
C8 H8A 0.9900 . ?
C8 H8B 0.9900 . ?
C9 C10 1.3922(14) . ?
C9 C14 1.4240(14) . ?
C10 C11 1.4161(15) . ?
C11 H11 0.9500 . ?
C11 C12 1.3642(16) . ?
C12 H12 0.9500 . ?
C12 C13 1.4168(16) . ?
C13 C14 1.4280(15) . ?
C13 C18 1.4257(15) . ?
C14 C15 1.4302(15) . ?
C15 H15 0.9500 . ?
C15 C16 1.3568(15) . ?
C16 C17 1.4062(17) . ?
C17 C18 1.3528(18) . ?
C18 H18 0.9500 . ?
C19 H19A 0.9900 . ?
C19 H19B 0.9900 . ?
C20 H20A 0.9800 . ?
C20 H20B 0.9800 . ?
C20 H20C 0.9800 . ?
O5 C21 1.4270(14) . ?
O5 C22 1.3730(15) . ?
O6 C21 1.4419(18) . ?
O6 C23 1.3758(15) . ?
O7 C36 1.3741(16) . ?
O7 C39 1.4193(17) . ?
O8 C37 1.3716(15) . ?
O8 C39 1.428(2) . ?
N2 C28 1.4660(15) . ?
N2 C29 1.4288(14) . ?
N2 C40 1.4724(16) . ?
C21 H21A 0.9900 . ?
C21 H21B 0.9900 . ?
C22 C23 1.3846(17) . ?
C22 C27 1.3684(16) . ?
C23 C24 1.3718(19) . ?
C24 H24 0.9500 . ?
C24 C25 1.3986(18) . ?
C25 H25 0.9500 . ?
C25 C26 1.3943(16) . ?
C26 C27 1.4175(16) . ?
C26 C30 1.4781(15) . ?
C27 C28 1.5045(15) . ?
C28 H28A 0.9900 . ?
C28 H28B 0.9900 . ?
C29 C30 1.3931(15) . ?
C29 C34 1.4291(15) . ?
C30 C31 1.4142(16) . ?
C31 H31 0.9500 . ?
C31 C32 1.3699(17) . ?
C32 H32 0.9500 . ?
C32 C33 1.4189(17) . ?
C33 C34 1.4231(16) . ?
C33 C38 1.4284(17) . ?
C34 C35 1.4293(17) . ?
C35 H35 0.9500 . ?
C35 C36 1.3587(16) . ?
C36 C37 1.4036(19) . ?
C37 C38 1.3555(19) . ?
C38 H38 0.9500 . ?
C39 H39A 0.9900 . ?
C39 H39B 0.9900 . ?
C40 H40A 0.9800 . ?
C40 H40B 0.9800 . ?
C40 H40C 0.9800 . ?
